data_2019835
loop_
_publ_author_name
'Danish, Muhammad'
'Tahir, Muhammad Nawaz'
'Iftikhar, Sana'
'Raza, Muhammad Asam'
'Ashfaq, Muhammad'

_publ_section_title
;
 Crystal structure
 ofcatena-poly[[trimethyltin(IV)]-\m-2-(2-nitrophenyl)acetato-\k2O:O&#x2032;]
;
_journal_coeditor_code HB7359
_journal_issue 3
_journal_name_full 'Acta Crystallographica Section E Crystallographic Communications'
_journal_page_first m52
_journal_paper_doi 10.1107/S205698901500198X
_journal_volume 71
_journal_year 2015
_chemical_formula_iupac '[Sn (C H3)3 (C8 H6 N O4)]'
_chemical_formula_moiety 'C11 H15 N O4 Sn'
_chemical_formula_sum 'C11 H15 N O4 Sn'
_chemical_formula_weight 343.93
_chemical_name_systematic <i>catena</i>-poly[[trimethyltin(IV)]-\m-2-(2-nitrophenyl)acetato-\k^2^<i>O</i>:<i>O</i>']
_space_group_crystal_system monoclinic
_space_group_IT_number 15
_space_group_name_Hall '-C 2yc'
_space_group_name_H-M_alt 'C 1 2/c 1'
_symmetry_space_group_name_Hall '-C 2yc'
_symmetry_space_group_name_H-M 'C 1 2/c 1'
_atom_sites_solution_hydrogens geom
_atom_sites_solution_primary direct
_atom_sites_solution_secondary difmap
_audit_creation_method SHELXL-97
_cell_angle_alpha 90
_cell_angle_beta 100.174(2)
_cell_angle_gamma 90
_cell_formula_units_Z 8
_cell_length_a 12.6068(5)
_cell_length_b 9.9798(4)
_cell_length_c 22.7581(9)
_cell_measurement_reflns_used 2734
_cell_measurement_temperature 296(2)
_cell_measurement_theta_max 27.000
_cell_measurement_theta_min 1.818
_cell_volume 2818.25(19)
_computing_cell_refinement
;
SAINT (Bruker, 2007)
;
_computing_data_collection
;
APEX2 (Bruker, 2007)
;
_computing_data_reduction
;
SAINT (Bruker, 2007)
;
_computing_molecular_graphics
;
ORTEP-3 for Windows (Farrugia, 2012) and PLATON (Spek, 2009)
;
_computing_publication_material
;
WinGX (Farrugia, 2012) and PLATON (Spek, 2009)
;
_computing_structure_refinement
;
SHELXL97 (Sheldrick, 2008)
;
_computing_structure_solution
;
SHELXS97 (Sheldrick, 2008)
;
_diffrn_ambient_temperature 296(2)
_diffrn_detector_area_resol_mean 7.80
_diffrn_measured_fraction_theta_full 0.998
_diffrn_measured_fraction_theta_max 0.998
_diffrn_measurement_device_type 'Bruker Kappa APEXII CCD'
_diffrn_measurement_method \w
_diffrn_radiation_monochromator graphite
_diffrn_radiation_source 'fine-focus sealed tube'
_diffrn_radiation_type MoK\a
_diffrn_radiation_wavelength 0.71073
_diffrn_reflns_av_R_equivalents 0.0215
_diffrn_reflns_limit_h_max 15
_diffrn_reflns_limit_h_min -16
_diffrn_reflns_limit_k_max 12
_diffrn_reflns_limit_k_min -12
_diffrn_reflns_limit_l_max 29
_diffrn_reflns_limit_l_min -29
_diffrn_reflns_number 11546
_diffrn_reflns_theta_full 27.00
_diffrn_reflns_theta_max 27.00
_diffrn_reflns_theta_min 1.818
_diffrn_standards_number 0
_exptl_absorpt_coefficient_mu 1.815
_exptl_absorpt_correction_T_max 0.631
_exptl_absorpt_correction_T_min 0.532
_exptl_absorpt_correction_type multi-scan
_exptl_absorpt_process_details
;
SADABS (Bruker, 2005)
;
_exptl_crystal_colour white
_exptl_crystal_density_diffrn 1.621
_exptl_crystal_density_method 'not measured'
_exptl_crystal_description prism
_exptl_crystal_F_000 1360
_exptl_crystal_size_max 0.40
_exptl_crystal_size_mid 0.32
_exptl_crystal_size_min 0.28
_refine_diff_density_max 0.740
_refine_diff_density_min -0.534
_refine_ls_goodness_of_fit_ref 1.099
_refine_ls_hydrogen_treatment constr
_refine_ls_matrix_type full
_refine_ls_number_parameters 157
_refine_ls_number_reflns 3070
_refine_ls_number_restraints 0
_refine_ls_restrained_S_all 1.099
_refine_ls_R_factor_all 0.0292
_refine_ls_R_factor_gt 0.0246
_refine_ls_shift/su_max 0.002
_refine_ls_shift/su_mean 0.000
_refine_ls_structure_factor_coef Fsqd
_refine_ls_weighting_details 'w=1/[\s^2^(Fo^2^)+(0.0174P)^2^+4.9157P] where P=(Fo^2^+2Fc^2^)/3'
_refine_ls_weighting_scheme calc
_refine_ls_wR_factor_gt 0.0539
_refine_ls_wR_factor_ref 0.0569
_reflns_number_gt 2734
_reflns_number_total 3074
_reflns_threshold_expression I>2\s(I)
_cod_data_source_file hb7359sup1.cf
_cod_data_source_block I
_cod_database_code 2019835
_cod_database_fobs_code 2019835
_shelx_space_group_comment
;
The symmetry employed for this shelxl refinement is uniquely defined
by the following loop, which should always be used as a source of
symmetry information in preference to the above space-group names.
They are only intended as comments.
;
_shelxl_version_number 2014/6

loop_
_space_group_symop_operation_xyz
'x, y, z'
'-x, y, -z+1/2'
'x+1/2, y+1/2, z'
'-x+1/2, y+1/2, -z+1/2'
'-x, -y, -z'
'x, -y, z-1/2'
'-x+1/2, -y+1/2, -z'
'x+1/2, -y+1/2, z-1/2'

loop_
_atom_site_type_symbol
_atom_site_label
_atom_site_fract_x
_atom_site_fract_y
_atom_site_fract_z
_atom_site_U_iso_or_equiv
_atom_site_adp_type
_atom_site_calc_flag
_atom_site_occupancy
Sn Sn1 0.69602(2) 0.44371(2) 0.23090(2) 0.04257(7) Uani d 1
O O1 0.61758(15) 0.28730(18) 0.17044(8) 0.0471(4) Uani d 1
O O2 0.72746(19) 0.1326(2) 0.21529(9) 0.0624(6) Uani d 1
O O3 0.6779(3) 0.4159(3) 0.04647(14) 0.1042(10) Uani d 1
O O4 0.7472(2) 0.2230(3) 0.07130(12) 0.0876(8) Uani d 1
N N1 0.6705(3) 0.2954(3) 0.05335(12) 0.0681(8) Uani d 1
C C1 0.6587(3) 0.3576(3) 0.30997(13) 0.0573(7) Uani d 1
H H1A 0.5941 0.3052 0.3003 0.086 Uiso calc 1
H H1B 0.6480 0.4275 0.3373 0.086 Uiso calc 1
H H1C 0.7170 0.3011 0.3281 0.086 Uiso calc 1
C C2 0.5890(3) 0.5844(3) 0.18216(15) 0.0633(8) Uani d 1
H H2A 0.5272 0.5954 0.2010 0.095 Uiso calc 1
H H2B 0.5664 0.5527 0.1421 0.095 Uiso calc 1
H H2C 0.6250 0.6690 0.1813 0.095 Uiso calc 1
C C3 0.8483(3) 0.4203(4) 0.20539(16) 0.0690(9) Uani d 1
H H3A 0.8964 0.3757 0.2367 0.104 Uiso calc 1
H H3B 0.8770 0.5068 0.1984 0.104 Uiso calc 1
H H3C 0.8406 0.3679 0.1695 0.104 Uiso calc 1
C C4 0.6539(2) 0.1693(3) 0.17451(12) 0.0464(6) Uani d 1
C C5 0.6056(3) 0.0706(3) 0.12693(13) 0.0569(8) Uani d 1
H H5A 0.6640 0.0225 0.1137 0.068 Uiso calc 1
H H5B 0.5639 0.0056 0.1450 0.068 Uiso calc 1
C C6 0.5342(2) 0.1286(3) 0.07277(11) 0.0444(6) Uani d 1
C C7 0.4315(3) 0.0782(3) 0.05457(13) 0.0535(7) Uani d 1
H H7 0.4080 0.0084 0.0761 0.064 Uiso calc 1
C C8 0.3627(3) 0.1280(4) 0.00569(14) 0.0617(8) Uani d 1
H H8 0.2946 0.0907 -0.0056 0.074 Uiso calc 1
C C9 0.3944(3) 0.2319(4) -0.02628(15) 0.0684(9) Uani d 1
H H9 0.3480 0.2656 -0.0593 0.082 Uiso calc 1
C C10 0.4947(3) 0.2861(3) -0.00945(14) 0.0641(8) Uani d 1
H H10 0.5163 0.3580 -0.0305 0.077 Uiso calc 1
C C11 0.5636(2) 0.2338(3) 0.03875(12) 0.0490(6) Uani d 1

loop_
_atom_site_aniso_label
_atom_site_aniso_U_11
_atom_site_aniso_U_22
_atom_site_aniso_U_33
_atom_site_aniso_U_12
_atom_site_aniso_U_13
_atom_site_aniso_U_23
Sn1 0.04503(11) 0.04110(11) 0.04012(11) -0.00067(8) 0.00347(7) 0.00225(8)
O1 0.0541(11) 0.0384(10) 0.0459(10) 0.0023(8) 0.0006(8) -0.0024(8)
O2 0.0797(15) 0.0481(12) 0.0518(12) 0.0101(11) -0.0096(11) 0.0010(9)
O3 0.116(2) 0.093(2) 0.104(2) -0.0586(19) 0.0209(18) 0.0090(17)
O4 0.0527(14) 0.133(3) 0.0780(17) -0.0086(16) 0.0135(13) -0.0147(17)
N1 0.0668(19) 0.086(2) 0.0540(16) -0.0253(17) 0.0186(14) -0.0068(15)
C1 0.0634(19) 0.0589(18) 0.0512(17) 0.0007(15) 0.0141(14) 0.0050(14)
C2 0.066(2) 0.0493(17) 0.068(2) 0.0012(15) -0.0085(16) 0.0092(15)
C3 0.0542(19) 0.085(2) 0.070(2) -0.0089(17) 0.0177(16) -0.0059(18)
C4 0.0551(16) 0.0409(14) 0.0416(14) -0.0017(12) 0.0039(12) 0.0019(11)
C5 0.073(2) 0.0393(15) 0.0527(17) 0.0006(14) -0.0041(14) -0.0015(12)
C6 0.0546(16) 0.0384(13) 0.0396(13) -0.0023(12) 0.0066(12) -0.0056(11)
C7 0.0619(18) 0.0480(16) 0.0519(16) -0.0125(13) 0.0139(14) -0.0047(13)
C8 0.0505(17) 0.074(2) 0.0588(19) -0.0074(16) 0.0050(14) -0.0105(17)
C9 0.071(2) 0.076(2) 0.0523(18) 0.0025(18) -0.0070(16) 0.0032(17)
C10 0.084(2) 0.0593(19) 0.0479(17) -0.0088(18) 0.0076(16) 0.0102(15)
C11 0.0508(16) 0.0533(16) 0.0429(14) -0.0090(13) 0.0088(12) -0.0046(12)

loop_
_atom_type_symbol
_atom_type_description
_atom_type_scat_dispersion_real
_atom_type_scat_dispersion_imag
_atom_type_scat_source
C C 0.0033 0.0016 'International Tables Vol C Tables 4.2.6.8 and 6.1.1.4'
H H 0.0000 0.0000 'International Tables Vol C Tables 4.2.6.8 and 6.1.1.4'
N N 0.0061 0.0033 'International Tables Vol C Tables 4.2.6.8 and 6.1.1.4'
O O 0.0106 0.0060 'International Tables Vol C Tables 4.2.6.8 and 6.1.1.4'
Sn Sn -0.6537 1.4246 'International Tables Vol C Tables 4.2.6.8 and 6.1.1.4'

loop_
_geom_angle_atom_site_label_1
_geom_angle_atom_site_label_2
_geom_angle_atom_site_label_3
_geom_angle_site_symmetry_3
_geom_angle
C3 Sn1 C2 . 117.01(14)
C3 Sn1 C1 . 122.46(14)
C2 Sn1 C1 . 119.75(13)
C3 Sn1 O1 . 94.58(11)
C2 Sn1 O1 . 88.20(10)
C1 Sn1 O1 . 95.78(10)
C3 Sn1 O2 4_655 85.57(12)
C2 Sn1 O2 4_655 84.62(10)
C1 Sn1 O2 4_655 90.86(10)
O1 Sn1 O2 4_655 172.00(7)
C4 O1 Sn1 . 120.00(17)
C4 O2 Sn1 4_645 143.50(19)
O4 N1 O3 . 123.7(3)
O4 N1 C11 . 118.1(3)
O3 N1 C11 . 118.2(3)
Sn1 C1 H1A . 109.5
Sn1 C1 H1B . 109.5
H1A C1 H1B . 109.5
Sn1 C1 H1C . 109.5
H1A C1 H1C . 109.5
H1B C1 H1C . 109.5
Sn1 C2 H2A . 109.5
Sn1 C2 H2B . 109.5
H2A C2 H2B . 109.5
Sn1 C2 H2C . 109.5
H2A C2 H2C . 109.5
H2B C2 H2C . 109.5
Sn1 C3 H3A . 109.5
Sn1 C3 H3B . 109.5
H3A C3 H3B . 109.5
Sn1 C3 H3C . 109.5
H3A C3 H3C . 109.5
H3B C3 H3C . 109.5
O2 C4 O1 . 122.8(3)
O2 C4 C5 . 119.7(3)
O1 C4 C5 . 117.5(2)
C6 C5 C4 . 116.3(2)
C6 C5 H5A . 108.2
C4 C5 H5A . 108.2
C6 C5 H5B . 108.2
C4 C5 H5B . 108.2
H5A C5 H5B . 107.4
C7 C6 C11 . 115.7(3)
C7 C6 C5 . 119.8(3)
C11 C6 C5 . 124.4(3)
C8 C7 C6 . 122.3(3)
C8 C7 H7 . 118.9
C6 C7 H7 . 118.9
C9 C8 C7 . 120.2(3)
C9 C8 H8 . 119.9
C7 C8 H8 . 119.9
C10 C9 C8 . 119.6(3)
C10 C9 H9 . 120.2
C8 C9 H9 . 120.2
C9 C10 C11 . 119.7(3)
C9 C10 H10 . 120.1
C11 C10 H10 . 120.1
C10 C11 C6 . 122.5(3)
C10 C11 N1 . 116.6(3)
C6 C11 N1 . 120.9(3)

loop_
_geom_bond_atom_site_label_1
_geom_bond_atom_site_label_2
_geom_bond_site_symmetry_2
_geom_bond_distance
_geom_bond_publ_flag
Sn1 C3 . 2.114(3) y
Sn1 C2 . 2.120(3) y
Sn1 C1 . 2.121(3) y
Sn1 O1 . 2.1970(18) y
Sn1 O2 4_655 2.359(2) y
O1 C4 . 1.261(3) ?
O2 C4 . 1.245(3) ?
O2 Sn1 4_645 2.359(2) ?
O3 N1 . 1.219(4) ?
O4 N1 . 1.218(4) ?
N1 C11 . 1.465(4) ?
C1 H1A . 0.9600 ?
C1 H1B . 0.9600 ?
C1 H1C . 0.9600 ?
C2 H2A . 0.9600 ?
C2 H2B . 0.9600 ?
C2 H2C . 0.9600 ?
C3 H3A . 0.9600 ?
C3 H3B . 0.9600 ?
C3 H3C . 0.9600 ?
C4 C5 . 1.510(4) ?
C5 C6 . 1.507(4) ?
C5 H5A . 0.9700 ?
C5 H5B . 0.9700 ?
C6 C7 . 1.383(4) ?
C6 C11 . 1.393(4) ?
C7 C8 . 1.376(4) ?
C7 H7 . 0.9300 ?
C8 C9 . 1.367(5) ?
C8 H8 . 0.9300 ?
C9 C10 . 1.366(5) ?
C9 H9 . 0.9300 ?
C10 C11 . 1.375(4) ?
C10 H10 . 0.9300 ?

loop_
_geom_torsion_atom_site_label_1
_geom_torsion_atom_site_label_2
_geom_torsion_atom_site_label_3
_geom_torsion_atom_site_label_4
_geom_torsion_site_symmetry_1
_geom_torsion
Sn1 O2 C4 O1 4_645 156.5(2)
Sn1 O2 C4 C5 4_645 -24.2(5)
Sn1 O1 C4 O2 . 6.9(4)
Sn1 O1 C4 C5 . -172.5(2)
O2 C4 C5 C6 . -167.8(3)
O1 C4 C5 C6 . 11.6(4)
C4 C5 C6 C7 . -127.1(3)
C4 C5 C6 C11 . 51.9(4)
C11 C6 C7 C8 . 0.5(4)
C5 C6 C7 C8 . 179.6(3)
C6 C7 C8 C9 . -1.0(5)
C7 C8 C9 C10 . 0.0(5)
C8 C9 C10 C11 . 1.3(6)
C9 C10 C11 C6 . -1.8(5)
C9 C10 C11 N1 . 178.8(3)
C7 C6 C11 C10 . 0.8(4)
C5 C6 C11 C10 . -178.2(3)
C7 C6 C11 N1 . -179.7(3)
C5 C6 C11 N1 . 1.2(4)
O4 N1 C11 C10 . -143.4(3)
O3 N1 C11 C10 . 36.1(4)
O4 N1 C11 C6 . 37.2(4)
O3 N1 C11 C6 . -143.3(3)
